data_2202883
loop_
_publ_author_name
'Helen L. Aberdeen'
'Robert E. Allan'
'Jonathan D. Crane'

_publ_section_title
'[3,5-Bis(trifluoromethyl)phenyl]{(<i>E</i>)-2-[(<i>E</i>)-3,5-bis(trifluoromethyl)phenylimino]-1-methylpropylidene}amine'
_journal_issue 12
_journal_name_full 'Acta Crystallographica Section E'
_journal_page_first o1896
_journal_page_last o1897
_journal_paper_doi 10.1107/S160053680302508X
_journal_volume 59
_journal_year 2003
_chemical_formula_iupac 'C20 H12 F12 N2'
_chemical_formula_moiety 'C20 H12 F12 N2'
_chemical_formula_sum 'C20 H12 F12 N2'
_chemical_formula_weight 508.32
_chemical_name_systematic
;
[3,5-Bis(trifluoromethyl)phenyl]{(E)-2-[(E)-3,5-
bis(trifluoromethyl)phenylimino]-1-methylpropylidene}amine
;
_space_group_IT_number 2
_symmetry_cell_setting triclinic
_symmetry_space_group_name_Hall '-P 1'
_symmetry_space_group_name_H-M 'P -1'
_atom_sites_solution_hydrogens geom
_atom_sites_solution_primary direct
_atom_sites_solution_secondary difmap
_cell_angle_alpha 82.044(12)
_cell_angle_beta 71.590(11)
_cell_angle_gamma 68.264(11)
_cell_formula_units_Z 1
_cell_length_a 8.1406(12)
_cell_length_b 8.2225(12)
_cell_length_c 8.7087(13)
_cell_measurement_reflns_used 8717
_cell_measurement_temperature 150(2)
_cell_measurement_theta_max 32.31
_cell_measurement_theta_min 2.47
_cell_volume 513.62(14)
_computing_cell_refinement X-AREA
_computing_data_collection 'X-AREA (Stoe & Cie, 2001)'
_computing_data_reduction 'X-RED (Stoe & Cie, 2001)'
_computing_molecular_graphics 'ORTEP-3 for Windows (Farrugia, 1997)'
_computing_publication_material WinGX
_computing_structure_refinement 'WinGX (Farrugia, 1999) and SHELXL97 (Sheldrick, 1997)'
_computing_structure_solution 'X-STEP32 (Stoe & Cie, 2001) and SHELXS97 (Sheldrick, 1997)'
_diffrn_ambient_temperature 150(2)
_diffrn_measured_fraction_theta_full 0.993
_diffrn_measured_fraction_theta_max 0.993
_diffrn_measurement_device_type 'Stoe IPDS-II'
_diffrn_measurement_method \w
_diffrn_radiation_monochromator graphite
_diffrn_radiation_source 'fine-focus sealed tube'
_diffrn_radiation_type MoK\a
_diffrn_radiation_wavelength 0.71073
_diffrn_reflns_av_R_equivalents 0.0357
_diffrn_reflns_av_sigmaI/netI 0.0339
_diffrn_reflns_limit_h_max 12
_diffrn_reflns_limit_h_min -12
_diffrn_reflns_limit_k_max 12
_diffrn_reflns_limit_k_min -12
_diffrn_reflns_limit_l_max 13
_diffrn_reflns_limit_l_min -13
_diffrn_reflns_number 10945
_diffrn_reflns_theta_full 32.31
_diffrn_reflns_theta_max 32.31
_diffrn_reflns_theta_min 2.47
_diffrn_standards_decay_% 0
_diffrn_standards_interval_count 0
_diffrn_standards_interval_time 0
_diffrn_standards_number 0
_exptl_absorpt_coefficient_mu 0.174
_exptl_absorpt_correction_type none
_exptl_crystal_colour colourless
_exptl_crystal_density_diffrn 1.643
_exptl_crystal_density_method 'not measured'
_exptl_crystal_description lath
_exptl_crystal_F_000 254
_exptl_crystal_size_max 0.60
_exptl_crystal_size_mid 0.30
_exptl_crystal_size_min 0.10
_refine_diff_density_max 0.619
_refine_diff_density_min -0.448
_refine_ls_extinction_coef 0.065(17)
_refine_ls_extinction_expression Fc^*^=kFc[1+0.001xFc^2^\l^3^/sin(2\q)]^-1/4^
_refine_ls_extinction_method SHELXL97
_refine_ls_goodness_of_fit_ref 1.147
_refine_ls_hydrogen_treatment constr
_refine_ls_matrix_type full
_refine_ls_number_parameters 166
_refine_ls_number_reflns 3638
_refine_ls_number_restraints 0
_refine_ls_restrained_S_all 1.147
_refine_ls_R_factor_all 0.0793
_refine_ls_R_factor_gt 0.0590
_refine_ls_shift/su_max 0.000
_refine_ls_shift/su_mean 0.000
_refine_ls_structure_factor_coef Fsqd
_refine_ls_weighting_details 'calc w = 1/[\s^2^(Fo^2^)+(0.1038P)^2^+0.0549P] where P = (Fo^2^+2Fc^2^)/3'
_refine_ls_weighting_scheme calc
_refine_ls_wR_factor_gt 0.1824
_refine_ls_wR_factor_ref 0.1921
_reflns_number_gt 2477
_reflns_number_total 3638
_reflns_threshold_expression I>2\s(I)
_cod_data_source_file rn6003.cif
_cod_data_source_block I
_cod_original_cell_volume 513.62(13)
_cod_database_code 2202883
_cod_database_fobs_code 2202883

loop_
_symmetry_equiv_pos_as_xyz
'x, y, z'
'-x, -y, -z'

loop_
_atom_site_label
_atom_site_fract_x
_atom_site_fract_y
_atom_site_fract_z
_atom_site_U_iso_or_equiv
_atom_site_adp_type
_atom_site_calc_flag
_atom_site_refinement_flags
_atom_site_occupancy
_atom_site_disorder_assembly
_atom_site_disorder_group
_atom_site_type_symbol
F1 0.8750(2) 0.7737(2) 0.0966(2) 0.0691(4) Uani d . 1 . . F
F2 0.8530(2) 0.7511(3) 0.3476(2) 0.0840(6) Uani d . 1 . . F
F3 1.00766(17) 0.5284(2) 0.1932(2) 0.0699(5) Uani d . 1 . . F
F4 0.4303(3) 0.2896(2) 0.0917(3) 0.0693(6) Uani d P 0.887(2) A 1 F
F5 0.4953(5) 0.1598(2) 0.2999(2) 0.0918(9) Uani d P 0.887(2) A 1 F
F6 0.7091(3) 0.1735(3) 0.0907(4) 0.0996(10) Uani d P 0.887(2) A 1 F
F7 0.641(3) 0.1373(17) 0.228(3) 0.0693(6) Uani d P 0.113(2) A 2 F
F8 0.614(5) 0.249(2) 0.0361(17) 0.0918(9) Uani d P 0.113(2) A 2 F
F9 0.377(2) 0.244(3) 0.239(3) 0.0996(10) Uani d P 0.113(2) A 2 F
N1 0.18628(17) 0.80521(17) 0.48625(15) 0.0303(3) Uani d . 1 . . N
C1 0.08685(19) 0.95044(18) 0.43766(17) 0.0267(3) Uani d . 1 . . C
C2 0.1239(2) 1.0281(2) 0.2698(2) 0.0391(4) Uani d . 1 . . C
H2C 0.2426 0.9531 0.2021 0.047 Uiso calc R 1 . . H
H2B 0.1282 1.1450 0.2734 0.047 Uiso calc R 1 . . H
H2A 0.0253 1.0370 0.2239 0.047 Uiso calc R 1 . . H
C3 0.35389(19) 0.69984(18) 0.38339(17) 0.0272(3) Uani d . 1 . . C
C4 0.5147(2) 0.73974(18) 0.34964(18) 0.0296(3) Uani d . 1 . . C
H4 0.5094 0.8455 0.3866 0.036 Uiso calc R 1 . . H
C5 0.6824(2) 0.6240(2) 0.26176(18) 0.0299(3) Uani d . 1 . . C
C6 0.6941(2) 0.46924(19) 0.20517(17) 0.0298(3) Uani d . 1 . . C
H6 0.8092 0.3907 0.1453 0.036 Uiso calc R 1 . . H
C7 0.5334(2) 0.43248(19) 0.23842(18) 0.0294(3) Uani d . 1 A . C
C8 0.3644(2) 0.54413(19) 0.32800(18) 0.0295(3) Uani d . 1 . . C
H8 0.2566 0.5146 0.3514 0.035 Uiso calc R 1 . . H
C9 0.8534(2) 0.6686(3) 0.2271(2) 0.0417(4) Uani d . 1 . . C
C10 0.5418(3) 0.2648(2) 0.1809(2) 0.0386(4) Uani d . 1 . . C

loop_
_atom_site_aniso_label
_atom_site_aniso_U_11
_atom_site_aniso_U_22
_atom_site_aniso_U_33
_atom_site_aniso_U_12
_atom_site_aniso_U_13
_atom_site_aniso_U_23
F1 0.0545(8) 0.0723(9) 0.0774(10) -0.0373(7) -0.0046(7) 0.0178(7)
F2 0.0597(9) 0.1383(16) 0.0763(10) -0.0627(10) 0.0009(7) -0.0421(10)
F3 0.0281(6) 0.0583(8) 0.1160(13) -0.0096(5) -0.0165(7) -0.0042(8)
F4 0.1058(14) 0.0449(8) 0.0876(12) -0.0263(8) -0.0693(11) 0.0009(7)
F5 0.205(3) 0.0450(9) 0.0498(9) -0.0684(14) -0.0447(13) 0.0113(7)
F6 0.0545(11) 0.0784(13) 0.155(3) -0.0102(9) 0.0036(12) -0.0842(16)
F7 0.1058(14) 0.0449(8) 0.0876(12) -0.0263(8) -0.0693(11) 0.0009(7)
F8 0.205(3) 0.0450(9) 0.0498(9) -0.0684(14) -0.0447(13) 0.0113(7)
F9 0.0545(11) 0.0784(13) 0.155(3) -0.0102(9) 0.0036(12) -0.0842(16)
N1 0.0252(6) 0.0275(6) 0.0303(6) -0.0022(4) -0.0053(4) -0.0024(4)
C1 0.0229(6) 0.0248(6) 0.0299(6) -0.0055(5) -0.0066(5) -0.0032(5)
C2 0.0319(8) 0.0354(8) 0.0321(7) 0.0013(6) -0.0022(6) 0.0021(6)
C3 0.0252(6) 0.0241(6) 0.0266(6) -0.0031(5) -0.0067(5) -0.0001(5)
C4 0.0293(7) 0.0246(6) 0.0319(7) -0.0064(5) -0.0079(5) -0.0017(5)
C5 0.0253(6) 0.0306(6) 0.0304(6) -0.0078(5) -0.0066(5) 0.0016(5)
C6 0.0249(6) 0.0282(6) 0.0286(6) -0.0025(5) -0.0046(5) -0.0026(5)
C7 0.0302(7) 0.0257(6) 0.0292(6) -0.0050(5) -0.0092(5) -0.0024(5)
C8 0.0264(6) 0.0278(6) 0.0322(7) -0.0065(5) -0.0085(5) -0.0019(5)
C9 0.0290(8) 0.0429(9) 0.0498(10) -0.0129(7) -0.0048(7) -0.0043(7)
C10 0.0427(9) 0.0310(7) 0.0409(8) -0.0074(6) -0.0142(7) -0.0078(6)

loop_
_atom_type_symbol
_atom_type_description
_atom_type_scat_dispersion_real
_atom_type_scat_dispersion_imag
_atom_type_scat_source
F F 0.0171 0.0103 'International Tables Vol C Tables 4.2.6.8 and 6.1.1.4'
N N 0.0061 0.0033 'International Tables Vol C Tables 4.2.6.8 and 6.1.1.4'
C C 0.0033 0.0016 'International Tables Vol C Tables 4.2.6.8 and 6.1.1.4'
H H 0.0000 0.0000 'International Tables Vol C Tables 4.2.6.8 and 6.1.1.4'

loop_
_geom_angle_atom_site_label_1
_geom_angle_atom_site_label_2
_geom_angle_atom_site_label_3
_geom_angle_site_symmetry_3
_geom_angle
_geom_angle_publ_flag
C1 N1 C3 . 121.92(13) yes
N1 C1 C2 . 126.47(13) yes
N1 C1 C1 2_576 115.74(16) yes
C2 C1 C1 2_576 117.77(15) yes
C1 C2 H2C . 109.5 ?
C1 C2 H2B . 109.5 ?
H2C C2 H2B . 109.5 ?
C1 C2 H2A . 109.5 ?
H2C C2 H2A . 109.5 ?
H2B C2 H2A . 109.5 ?
C8 C3 C4 . 119.29(13) ?
C8 C3 N1 . 119.56(13) yes
C4 C3 N1 . 120.81(13) yes
C5 C4 C3 . 119.74(13) ?
C5 C4 H4 . 120.1 ?
C3 C4 H4 . 120.1 ?
C6 C5 C4 . 121.40(13) ?
C6 C5 C9 . 119.59(14) ?
C4 C5 C9 . 119.01(14) ?
C7 C6 C5 . 118.12(13) ?
C7 C6 H6 . 120.9 ?
C5 C6 H6 . 120.9 ?
C6 C7 C8 . 121.81(13) ?
C6 C7 C10 . 119.42(13) ?
C8 C7 C10 . 118.74(14) ?
C7 C8 C3 . 119.62(14) ?
C7 C8 H8 . 120.2 ?
C3 C8 H8 . 120.2 ?
F2 C9 F3 . 108.43(18) ?
F2 C9 F1 . 105.95(18) ?
F3 C9 F1 . 104.06(16) ?
F2 C9 C5 . 112.63(15) ?
F3 C9 C5 . 112.76(15) ?
F1 C9 C5 . 112.42(16) ?
F7 C10 F8 . 99.7(15) ?
F7 C10 F5 . 53.0(12) ?
F8 C10 F5 . 134.4(6) ?
F7 C10 F4 . 132.4(6) ?
F8 C10 F4 . 63.8(15) ?
F5 C10 F4 . 105.4(2) ?
F7 C10 F6 . 56.5(12) ?
F8 C10 F6 . 46.2(13) ?
F5 C10 F6 . 106.3(2) ?
F4 C10 F6 . 105.8(2) ?
F7 C10 F9 . 103.2(15) ?
F8 C10 F9 . 116.5(16) ?
F5 C10 F9 . 53.4(12) ?
F4 C10 F9 . 57.0(12) ?
F6 C10 F9 . 136.7(5) ?
F7 C10 C7 . 114.4(6) ?
F8 C10 C7 . 112.0(6) ?
F5 C10 C7 . 112.76(15) ?
F4 C10 C7 . 113.08(15) ?
F6 C10 C7 . 112.89(16) ?
F9 C10 C7 . 110.4(5) ?

loop_
_geom_bond_atom_site_label_1
_geom_bond_atom_site_label_2
_geom_bond_site_symmetry_2
_geom_bond_distance
_geom_bond_publ_flag
F1 C9 . 1.336(2) ?
F2 C9 . 1.324(3) ?
F3 C9 . 1.335(2) ?
F4 C10 . 1.316(2) ?
F5 C10 . 1.307(3) ?
F6 C10 . 1.329(2) ?
F7 C10 . 1.176(13) ?
F8 C10 . 1.214(16) ?
F9 C10 . 1.345(16) ?
N1 C1 . 1.2731(19) yes
N1 C3 . 1.4079(18) yes
C1 C2 . 1.497(2) yes
C1 C1 2_576 1.505(3) yes
C2 H2C . 0.9800 ?
C2 H2B . 0.9800 ?
C2 H2A . 0.9800 ?
C3 C8 . 1.394(2) ?
C3 C4 . 1.399(2) ?
C4 C5 . 1.391(2) ?
C4 H4 . 0.9500 ?
C5 C6 . 1.387(2) ?
C5 C9 . 1.498(2) ?
C6 C7 . 1.384(2) ?
C6 H6 . 0.9500 ?
C7 C8 . 1.389(2) ?
C7 C10 . 1.502(2) ?
C8 H8 . 0.9500 ?

loop_
_geom_torsion_atom_site_label_1
_geom_torsion_atom_site_label_2
_geom_torsion_atom_site_label_3
_geom_torsion_atom_site_label_4
_geom_torsion_site_symmetry_4
_geom_torsion
_geom_torsion_publ_flag
C3 N1 C1 C2 . 2.5(2) yes
C3 N1 C1 C1 2_576 -179.06(14) yes
C1 N1 C3 C8 . -107.89(17) yes
C1 N1 C3 C4 . 78.82(19) yes
C8 C3 C4 C5 . -0.1(2) ?
N1 C3 C4 C5 . 173.24(13) ?
C3 C4 C5 C6 . 0.5(2) ?
C3 C4 C5 C9 . -179.83(14) ?
C4 C5 C6 C7 . 0.0(2) ?
C9 C5 C6 C7 . -179.61(15) ?
C5 C6 C7 C8 . -1.1(2) ?
C5 C6 C7 C10 . -179.14(14) ?
C6 C7 C8 C3 . 1.5(2) ?
C10 C7 C8 C3 . 179.60(14) ?
C4 C3 C8 C7 . -0.9(2) ?
N1 C3 C8 C7 . -174.31(13) ?
C6 C5 C9 F2 . -144.78(18) ?
C4 C5 C9 F2 . 35.6(2) ?
C6 C5 C9 F3 . -21.7(2) ?
C4 C5 C9 F3 . 158.67(16) ?
C6 C5 C9 F1 . 95.61(19) ?
C4 C5 C9 F1 . -84.1(2) ?
C6 C7 C10 F7 . 57.6(14) ?
C8 C7 C10 F7 . -120.6(14) ?
C6 C7 C10 F8 . -54.9(16) ?
C8 C7 C10 F8 . 127.0(16) ?
C6 C7 C10 F5 . 115.8(2) ?
C8 C7 C10 F5 . -62.4(3) ?
C6 C7 C10 F4 . -124.7(2) ?
C8 C7 C10 F4 . 57.2(2) ?
C6 C7 C10 F6 . -4.7(3) ?
C8 C7 C10 F6 . 177.2(2) ?
C6 C7 C10 F9 . 173.5(14) ?
C8 C7 C10 F9 . -4.6(14) ?
